data_1572317
loop_
_publ_author_name
'Zhao, Hui-Fang'
'Liu, Fang-Fang'
'Ding, Qing-Rong'
'Wang, Di'
'Zhang, Jian'
'Zhang, Lei'

_publ_section_title
;
 Modulated assembly and structural diversity of heterometallic Sn--Ti oxo
 clusters from inorganic tin precursors
;
_journal_issue 35
_journal_name_full Nanoscale
_journal_page_first 16451
_journal_page_last 16457
_journal_paper_doi 10.1039/D4NR02644F
_journal_volume 16
_journal_year 2024
_chemical_formula_moiety 'C96 H178 Cl14 O54 Sn6 Ti14'
_chemical_formula_sum 'C96 H178 Cl14 O54 Sn6 Ti14'
_chemical_formula_weight 4075.41
_space_group_crystal_system monoclinic
_space_group_IT_number 14
_space_group_name_Hall '-P 2ybc'
_space_group_name_H-M_alt 'P 1 21/c 1'
_atom_sites_solution_hydrogens geom
_atom_sites_solution_primary dual
_audit_creation_date 2023-03-27
_audit_creation_method
;
Olex2 1.5
(compiled 2022.04.07 svn.rca3783a0 for OlexSys, GUI svn.r6498)
;
_audit_update_record
;
2024-06-25 deposited with the CCDC.	2024-08-09 downloaded from the CCDC.
;
_cell_angle_alpha 90
_cell_angle_beta 106.9090(10)
_cell_angle_gamma 90
_cell_formula_units_Z 2
_cell_length_a 15.2738(2)
_cell_length_b 23.1167(2)
_cell_length_c 23.1453(2)
_cell_measurement_reflns_used 38257
_cell_measurement_temperature 100.00(13)
_cell_measurement_theta_max 60.1440
_cell_measurement_theta_min 3.0890
_cell_volume 7818.84(15)
_computing_cell_refinement 'CrysAlisPro 1.171.41.115a (Rigaku OD, 2021)'
_computing_data_collection 'CrysAlisPro 1.171.41.115a (Rigaku OD, 2021)'
_computing_data_reduction 'CrysAlisPro 1.171.41.115a (Rigaku OD, 2021)'
_computing_molecular_graphics 'Olex2 1.5 (Dolomanov et al., 2009)'
_computing_publication_material 'Olex2 1.5 (Dolomanov et al., 2009)'
_computing_structure_refinement 'SHELXL 2017/1 (Sheldrick, 2015)'
_computing_structure_solution 'SHELXT 2014/5 (Sheldrick, 2014)'
_diffrn_ambient_environment N~2~
_diffrn_ambient_temperature 100.00(13)
_diffrn_detector 'Hybrid Pixel Array Detector'
_diffrn_detector_area_resol_mean 10.0000
_diffrn_detector_type HyPix
_diffrn_measured_fraction_theta_full 0.999
_diffrn_measured_fraction_theta_max 0.980
_diffrn_measurement_details
;
List of Runs (angles in degrees, time in seconds):

  # Type    Start    End  Width  t~exp~   \w     \q     \k     \f   Frames
#--------------------------------------------------------------------------
  1  \w     59.00  96.00   0.50    0.19    --   76.57 154.00 -61.00   74
  2  \w     93.00 118.00   0.50    0.19    --   76.57 120.00 140.00   50
  3  \w     99.00 127.00   0.50    0.19    --   76.57  77.00 120.00   56
  4  \w     58.00  83.00   0.50    0.19    --   76.57  77.00 120.00   50
  5  \w      3.00  66.00   0.50    0.19    --   76.57 -38.00  30.00  126
  6  \w     40.00  65.00   0.50    0.19    --   76.57-120.00  57.00   50
  7  \w     37.00  63.00   0.50    0.19    --   76.57-125.00 -30.00   52
  8  \w     80.00 110.00   0.50    0.19    --   76.57-125.00 -30.00   60
  9  \w   -131.00 -63.00   0.50    0.19    --  -78.14 154.00 -61.00  136
 10  \w    -97.00 -20.00   0.50    0.19    --  -78.14 120.00 140.00  154
 11  \w    -95.00 -53.00   0.50    0.19    --  -78.14  57.00 150.00   84
 12  \w    -34.00  -4.00   0.50    0.19    --  -78.14  57.00 150.00   60
 13  \w      2.00  73.00   0.50    0.05    --   -0.78  57.00   0.00  142
 14  \w    -71.00  11.00   0.50    0.05    --   -0.78 -57.00-120.00  164
 15  \w   -130.00-105.00   0.50    0.19    --  -78.14-154.00-101.00   50
 16  \w   -108.00 -82.00   0.50    0.19    --  -78.14-125.00 -60.00   52
 17  \w   -152.00 -83.00   0.50    0.19    --  -78.14-125.00   0.00  138
 18  \w   -141.00-116.00   0.50    0.19    --  -78.14-120.00  57.00   50
 19  \w   -128.00 -88.00   0.50    0.19    --  -78.14 -99.00 120.00   80
 20  \w   -146.00-115.00   0.50    0.19    --  -78.14-125.00 -60.00   62
 21  \w   -140.00 -88.00   0.50    0.19    --  -78.14 -99.00-120.00  104
 22  \w   -148.00-101.00   0.50    0.19    --  -78.14 -99.00-150.00   94
;
_diffrn_measurement_device 'four-circle diffractometer'
_diffrn_measurement_device_type 'ROD, Synergy Custom system, HyPix'
_diffrn_measurement_method '\w scans'
_diffrn_orient_matrix_type 'CrysAlisPro convention (1999,Acta A55,543-557)'
_diffrn_orient_matrix_UB_11 -0.0858621000
_diffrn_orient_matrix_UB_12 -0.0085387000
_diffrn_orient_matrix_UB_13 -0.0348983000
_diffrn_orient_matrix_UB_21 -0.0092566000
_diffrn_orient_matrix_UB_22 0.0569101000
_diffrn_orient_matrix_UB_23 -0.0109491000
_diffrn_orient_matrix_UB_31 0.0307942000
_diffrn_orient_matrix_UB_32 -0.0066510000
_diffrn_orient_matrix_UB_33 -0.0481408000
_diffrn_radiation_monochromator mirror
_diffrn_radiation_probe x-ray
_diffrn_radiation_type 'Ga K\a'
_diffrn_radiation_wavelength 1.3405
_diffrn_reflns_av_R_equivalents 0.0651
_diffrn_reflns_av_unetI/netI 0.0501
_diffrn_reflns_Laue_measured_fraction_full 0.999
_diffrn_reflns_Laue_measured_fraction_max 0.980
_diffrn_reflns_limit_h_max 19
_diffrn_reflns_limit_h_min -18
_diffrn_reflns_limit_k_max 28
_diffrn_reflns_limit_k_min -29
_diffrn_reflns_limit_l_max 24
_diffrn_reflns_limit_l_min -29
_diffrn_reflns_number 67350
_diffrn_reflns_point_group_measured_fraction_full 0.999
_diffrn_reflns_point_group_measured_fraction_max 0.980
_diffrn_reflns_theta_full 53.543
_diffrn_reflns_theta_max 60.199
_diffrn_reflns_theta_min 2.402
_diffrn_source 'micro-focus metaljet'
_exptl_absorpt_coefficient_mu 10.899
_exptl_absorpt_correction_T_max 1.00000
_exptl_absorpt_correction_T_min 0.45149
_exptl_absorpt_correction_type multi-scan
_exptl_absorpt_process_details
;
CrysAlisPro 1.171.41.115a (Rigaku Oxford Diffraction, 2021)
Empirical absorption correction using spherical harmonics,
implemented in SCALE3 ABSPACK scaling algorithm.
;
_exptl_crystal_colour 'clear light yellow'
_exptl_crystal_colour_lustre clear
_exptl_crystal_colour_modifier light
_exptl_crystal_colour_primary yellow
_exptl_crystal_density_diffrn 1.731
_exptl_crystal_description block
_exptl_crystal_F_000 4064
_exptl_crystal_size_max 0.001
_exptl_crystal_size_mid 0.001
_exptl_crystal_size_min 0.001
_refine_diff_density_max 2.873
_refine_diff_density_min -3.487
_refine_diff_density_rms 0.189
_refine_ls_extinction_method none
_refine_ls_goodness_of_fit_ref 1.054
_refine_ls_hydrogen_treatment constr
_refine_ls_matrix_type full
_refine_ls_number_parameters 847
_refine_ls_number_reflns 17394
_refine_ls_number_restraints 65
_refine_ls_restrained_S_all 1.059
_refine_ls_R_factor_all 0.0750
_refine_ls_R_factor_gt 0.0638
_refine_ls_shift/su_max 0.001
_refine_ls_shift/su_mean 0.000
_refine_ls_structure_factor_coef Fsqd
_refine_ls_weighting_details 'w=1/[\s^2^(Fo^2^)+(0.1005P)^2^+47.6922P] where P=(Fo^2^+2Fc^2^)/3'
_refine_ls_weighting_scheme calc
_refine_ls_wR_factor_gt 0.1778
_refine_ls_wR_factor_ref 0.1872
_reflns_Friedel_coverage 0.000
_reflns_number_gt 14378
_reflns_number_total 17394
_reflns_threshold_expression 'I > 2\s(I)'
_cod_data_source_file d4nr02644f2.cif
_cod_data_source_block TOC-57
_cod_depositor_comments 'Adding full bibliography for 1572311--1572318.cif.'
_cod_database_code 1572317
_shelx_shelxl_version_number 2017/1
_chemical_oxdiff_formula 'Ti Sn C O'
_shelx_space_group_comment
;
The symmetry employed for this shelxl refinement is uniquely defined
by the following loop, which should always be used as a source of
symmetry information in preference to the above space-group names.
They are only intended as comments.
;
_shelx_estimated_absorpt_t_max 0.989
_shelx_estimated_absorpt_t_min 0.989
_olex2_refinement_description
;
1. Fixed Uiso
 At 1.2 times of:
  All C(H,H) groups, All C(H,H,H,H) groups, All O(H) groups
 At 1.5 times of:
  All C(H,H,H) groups
2. Restrained distances
 C45-C49
 1.52 with sigma of 0.02
 C45-C49A
 1.52 with sigma of 0.02
 C49A-C45 \\sim C49-C45
 with sigma of 0.02
3. Rigid bond restraints
 C35, C45
 with sigma for 1-2 distances of 0.01 and sigma for 1-3 distances of 0.02
 O8, C48
 with sigma for 1-2 distances of 0.01 and sigma for 1-3 distances of 0.02
 Sn2, Cl5, Cl3
 with sigma for 1-2 distances of 0.01 and sigma for 1-3 distances of 0.02
4. Uiso/Uaniso restraints and constraints
Uanis(C45) \\sim Ueq, Uanis(C35) \\sim Ueq: with sigma of 0.01 and sigma for
terminal atoms of 0.02
Uanis(O8) \\sim Ueq, Uanis(C48) \\sim Ueq: with sigma of 0.01 and sigma for
terminal atoms of 0.02
Uanis(Cl7) \\sim Ueq, Uanis(Sn3) \\sim Ueq: with sigma of 0.01 and sigma for
terminal atoms of 0.02
Uanis(Sn2) \\sim Ueq, Uanis(Cl3) \\sim Ueq: with sigma of 0.01 and sigma for
terminal atoms of 0.02
Uanis(Cl5) \\sim Ueq, Uanis(Sn2) \\sim Ueq: with sigma of 0.01 and sigma for
terminal atoms of 0.02
5. Rigid body (RIGU) restrains
 O8, C48
 with sigma for 1-2 distances of 0.01 and sigma for 1-3 distances of 0.02
6. Others
 Fixed Sof: H45a(0.5) H45b(0.5) H45c(0.5) H45d(0.5) C49(0.5) H49a(0.5)
 H49b(0.5) H49c(0.5) C49A(0.5) H49d(0.5) H49e(0.5) H49f(0.5)
7.a Secondary CH2 refined with riding coordinates:
 C6(H6a,H6b), C8(H8a,H8b), C10(H10a,H10b), C12(H12a,H12b), C14(H14a,H14b),
 C18(H18a,H18b), C20(H20a,H20b), C22(H22a,H22b), C24(H24a,H24b), C28(H28a,H28b),
  C30(H30a,H30b), C34(H34a,H34b), C36(H36a,H36b), C38(H38a,H38b), C40(H40a,
 H40b), C44(H44a,H44b), C46(H46a,H46b), C48(H48a,H48b), C3(H3a,H3b), C25(H25a,
 H25b), C13(H13a,H13b), C15(H15a,H15b), C31(H31a,H31b), C2(H2a,H2b), C33(H33a,
 H33b), C17(H17a,H17b), C9(H9a,H9b), C19(H19a,H19b), C39(H39a,H39b), C41(H41a,
 H41b), C21(H21a,H21b), C45(H45a,H45b), C45(H45c,H45d)
7.b Aromatic/amide H refined with riding coordinates:
 O15(H15)
7.c Idealised Me refined as rotating group:
 C32(H32a,H32b,H32c), C42(H42a,H42b,H42c), C27(H27a,H27b,H27c), C5(H5a,H5b,
 H5c), C43(H43a,H43b,H43c), C11(H11a,H11b,H11c), C23(H23a,H23b,H23c), C49(H49a,
 H49b,H49c), C49A(H49d,H49e,H49f)
;
_smtbx_masks_void_probe_radius 1.2
_smtbx_masks_void_truncation_radius 1.2
_olex2_submission_special_instructions 'No special instructions were received'
_oxdiff_exptl_absorpt_empirical_details
;
Empirical correction (ABSPACK) includes:
- Absorption correction using spherical harmonics
- Frame scaling
;
_oxdiff_exptl_absorpt_empirical_full_max 1.695
_oxdiff_exptl_absorpt_empirical_full_min 0.603

loop_
_space_group_symop_operation_xyz
'x, y, z'
'-x, y+1/2, -z+1/2'
'-x, -y, -z'
'x, -y-1/2, z-1/2'

loop_
_atom_site_label
_atom_site_type_symbol
_atom_site_fract_x
_atom_site_fract_y
_atom_site_fract_z
_atom_site_U_iso_or_equiv
_atom_site_adp_type
_atom_site_occupancy
_atom_site_site_symmetry_order
_atom_site_calc_flag
_atom_site_refinement_flags_posn
_atom_site_refinement_flags_adp
_atom_site_refinement_flags_occupancy
_atom_site_disorder_assembly
_atom_site_disorder_group
Sn1 Sn 0.55169(3) 0.61543(2) 0.82749(2) 0.03129(12) Uani 1 1 d . . . . .
Sn3 Sn 0.95548(3) 0.48238(2) 0.80811(2) 0.03444(13) Uani 1 1 d . U . . .
Sn2 Sn 0.60856(4) 0.74535(2) 0.46314(2) 0.04107(14) Uani 1 1 d . U . . .
Ti1 Ti 0.59060(5) 0.53601(4) 0.51319(4) 0.01234(17) Uani 1 1 d . . . . .
Ti4 Ti 0.57235(6) 0.45048(4) 0.61194(4) 0.01301(17) Uani 1 1 d . . . . .
Ti6 Ti 0.59952(6) 0.57641(4) 0.67955(4) 0.01511(18) Uani 1 1 d . . . . .
Ti7 Ti 0.77560(6) 0.50472(4) 0.66446(4) 0.01642(19) Uani 1 1 d . . . . .
Ti2 Ti 0.55102(6) 0.66371(4) 0.57218(4) 0.01616(18) Uani 1 1 d . . . . .
Ti5 Ti 0.82122(6) 0.52749(5) 0.54063(4) 0.0202(2) Uani 1 1 d . . . . .
Ti3 Ti 0.76727(7) 0.54970(5) 0.80687(4) 0.0228(2) Uani 1 1 d . . . . .
Cl1 Cl 0.58927(14) 0.72101(8) 0.82714(7) 0.0417(4) Uani 1 1 d . . . . .
Cl4 Cl 0.98306(12) 0.38304(9) 0.79303(8) 0.0484(5) Uani 1 1 d . . . . .
Cl6 Cl 0.38446(12) 0.63125(9) 0.77461(7) 0.0420(4) Uani 1 1 d . . . . .
Cl7 Cl 1.03333(13) 0.47772(11) 0.91397(7) 0.0541(5) Uani 1 1 d . U . . .
Cl2 Cl 1.08507(11) 0.52312(11) 0.78613(8) 0.0539(6) Uani 1 1 d . . . . .
Cl5 Cl 0.7258(3) 0.81852(19) 0.49412(11) 0.1165(16) Uani 1 1 d . U . . .
O1 O 0.6320(2) 0.52204(16) 0.60750(15) 0.0140(7) Uani 1 1 d . . . . .
O4 O 0.5412(2) 0.49980(17) 0.67708(15) 0.0160(7) Uani 1 1 d . . . . .
O6 O 0.4387(2) 0.44839(16) 0.58043(14) 0.0149(7) Uani 1 1 d . . . . .
O8 O 0.6994(2) 0.43643(17) 0.66973(15) 0.0182(7) Uani 1 1 d . U . . .
O10 O 0.5474(2) 0.45926(15) 0.52512(15) 0.0133(7) Uani 1 1 d . . . . .
Cl3 Cl 0.4848(3) 0.8149(2) 0.45240(17) 0.1296(18) Uani 1 1 d . U . . .
O12 O 0.4934(2) 0.60381(17) 0.61113(15) 0.0170(7) Uani 1 1 d . . . . .
O14 O 0.5967(2) 0.61615(16) 0.52931(15) 0.0157(7) Uani 1 1 d . . . . .
O16 O 0.7256(2) 0.55043(17) 0.72042(16) 0.0197(8) Uani 1 1 d . . . . .
O18 O 0.8210(2) 0.46436(18) 0.60149(15) 0.0188(8) Uani 1 1 d . . . . .
O20 O 0.6444(2) 0.65096(16) 0.65197(15) 0.0179(7) Uani 1 1 d . . . . .
O22 O 0.5425(2) 0.38417(17) 0.67870(17) 0.0194(7) Uani 1 1 d . . . . .
O24 O 0.6995(2) 0.51665(17) 0.50492(16) 0.0186(7) Uani 1 1 d . . . . .
O26 O 0.6141(3) 0.73252(17) 0.56167(17) 0.0206(8) Uani 1 1 d . . . . .
O27 O 0.5690(3) 0.60292(17) 0.73977(16) 0.0208(8) Uani 1 1 d . . . . .
O7 O 0.4346(2) 0.67395(17) 0.51589(15) 0.0187(7) Uani 1 1 d . . . . .
O15 O 0.6034(3) 0.37001(18) 0.58514(16) 0.0227(8) Uani 1 1 d . . . . .
H15 H 0.567239 0.357907 0.546311 0.027 Uiso 1 1 calc R U . . .
O2 O 0.8721(3) 0.4768(2) 0.49890(18) 0.0274(9) Uani 1 1 d . . . . .
O17 O 0.4904(3) 0.72039(17) 0.62663(16) 0.0211(8) Uani 1 1 d . . . . .
O9 O 0.8032(2) 0.56807(18) 0.61670(17) 0.0218(8) Uani 1 1 d . . . . .
O19 O 0.6694(3) 0.51665(19) 0.82392(18) 0.0281(9) Uani 1 1 d . . . . .
O5 O 0.8754(2) 0.4902(2) 0.72034(17) 0.0256(9) Uani 1 1 d . . . . .
O21 O 0.8275(3) 0.4691(2) 0.82238(18) 0.0291(9) Uani 1 1 d . . . . .
O11 O 0.9007(3) 0.5648(2) 0.81556(18) 0.0323(10) Uani 1 1 d . . . . .
O23 O 0.8408(3) 0.5993(2) 0.5130(2) 0.0328(10) Uani 1 1 d . . . . .
O3 O 0.9604(3) 0.5382(2) 0.5970(2) 0.0357(11) Uani 1 1 d . . . . .
O25 O 0.7544(3) 0.6257(2) 0.82163(18) 0.0313(10) Uani 1 1 d . . . . .
O13 O 0.8246(4) 0.5475(2) 0.90532(18) 0.0380(11) Uani 1 1 d . . . . .
C1 C 0.4089(3) 0.4402(2) 0.6794(2) 0.0186(10) Uani 1 1 d . . . . .
C4 C 0.3527(4) 0.6628(3) 0.5917(2) 0.0219(11) Uani 1 1 d . . . . .
C6 C 0.3706(3) 0.4503(2) 0.6116(2) 0.0171(10) Uani 1 1 d . . . . .
H6A H 0.323615 0.420554 0.594389 0.021 Uiso 1 1 calc R U . . .
H6B H 0.340130 0.488555 0.604757 0.021 Uiso 1 1 calc R U . . .
C8 C 0.3297(4) 0.4389(3) 0.7082(2) 0.0234(11) Uani 1 1 d . . . . .
H8A H 0.293306 0.403450 0.694173 0.028 Uiso 1 1 calc R U . . .
H8B H 0.356447 0.435484 0.752494 0.028 Uiso 1 1 calc R U . . .
C10 C 0.4776(3) 0.4867(3) 0.7099(2) 0.0192(10) Uani 1 1 d . . . . .
H10A H 0.444013 0.522326 0.714060 0.023 Uiso 1 1 calc R U . . .
H10B H 0.511668 0.473452 0.750939 0.023 Uiso 1 1 calc R U . . .
C12 C 0.3489(4) 0.6824(3) 0.5280(2) 0.0218(11) Uani 1 1 d . . . . .
H12A H 0.300726 0.660347 0.498293 0.026 Uiso 1 1 calc R U . . .
H12B H 0.332291 0.723894 0.523365 0.026 Uiso 1 1 calc R U . . .
C14 C 0.4056(4) 0.7059(3) 0.6386(3) 0.0232(11) Uani 1 1 d . . . . .
H14A H 0.368539 0.741271 0.637149 0.028 Uiso 1 1 calc R U . . .
H14B H 0.418368 0.688863 0.679474 0.028 Uiso 1 1 calc R U . . .
C16 C 0.6830(4) 0.3323(3) 0.6843(2) 0.0223(11) Uani 1 1 d . . . . .
C18 C 0.3974(4) 0.6029(3) 0.6042(3) 0.0222(11) Uani 1 1 d . . . . .
H18A H 0.387173 0.587061 0.641438 0.027 Uiso 1 1 calc R U . . .
H18B H 0.367238 0.576709 0.570463 0.027 Uiso 1 1 calc R U . . .
C20 C 0.6846(4) 0.6976(3) 0.6917(2) 0.0253(12) Uani 1 1 d . . . . .
H20A H 0.751216 0.698042 0.696829 0.030 Uiso 1 1 calc R U . . .
H20B H 0.675874 0.690052 0.731747 0.030 Uiso 1 1 calc R U . . .
C22 C 0.5454(4) 0.7608(3) 0.6693(3) 0.0251(12) Uani 1 1 d . . . . .
H22A H 0.540399 0.752171 0.710139 0.030 Uiso 1 1 calc R U . . .
H22B H 0.522309 0.800515 0.658377 0.030 Uiso 1 1 calc R U . . .
C24 C 0.4556(4) 0.3816(3) 0.6908(3) 0.0214(11) Uani 1 1 d . . . . .
H24A H 0.464542 0.370102 0.733303 0.026 Uiso 1 1 calc R U . . .
H24B H 0.416361 0.352239 0.664432 0.026 Uiso 1 1 calc R U . . .
C26 C 0.6454(4) 0.7572(3) 0.6700(3) 0.0255(12) Uani 1 1 d . . . . .
C28 C 0.2543(4) 0.6555(3) 0.5967(3) 0.0270(12) Uani 1 1 d . . . . .
H28A H 0.228589 0.619147 0.576043 0.032 Uiso 1 1 calc R U . . .
H28B H 0.258087 0.651133 0.639891 0.032 Uiso 1 1 calc R U . . .
C30 C 0.7390(4) 0.2790(3) 0.7135(3) 0.0302(13) Uani 1 1 d . . . . .
H30A H 0.701314 0.244036 0.699444 0.036 Uiso 1 1 calc R U . . .
H30B H 0.793337 0.276205 0.698581 0.036 Uiso 1 1 calc R U . . .
C32 C 0.2650(4) 0.4902(3) 0.6955(3) 0.0316(14) Uani 1 1 d . . . . .
H32A H 0.243632 0.497352 0.651937 0.047 Uiso 1 1 calc R U . . .
H32B H 0.297076 0.524535 0.716093 0.047 Uiso 1 1 calc R U . . .
H32C H 0.212409 0.481919 0.710400 0.047 Uiso 1 1 calc R U . . .
C34 C 0.5893(4) 0.3295(3) 0.6940(3) 0.0313(14) Uani 1 1 d . . . . .
H34A H 0.552835 0.298456 0.668548 0.038 Uiso 1 1 calc R U . . .
H34B H 0.595630 0.320052 0.736782 0.038 Uiso 1 1 calc R U . . .
C36 C 0.8866(4) 0.4184(3) 0.6123(3) 0.0308(14) Uani 1 1 d . . . . .
H36A H 0.856708 0.383145 0.591111 0.037 Uiso 1 1 calc R U . . .
H36B H 0.907293 0.409779 0.656047 0.037 Uiso 1 1 calc R U . . .
C38 C 0.8366(5) 0.6252(3) 0.6329(3) 0.0353(15) Uani 1 1 d . . . . .
H38A H 0.852455 0.629634 0.677288 0.042 Uiso 1 1 calc R U . . .
H38B H 0.787754 0.653424 0.614368 0.042 Uiso 1 1 calc R U . . .
C40 C 0.6721(4) 0.3296(3) 0.6169(3) 0.0286(13) Uani 1 1 d . . . . .
H40A H 0.731174 0.338895 0.609443 0.034 Uiso 1 1 calc R U . . .
H40B H 0.654252 0.289952 0.601824 0.034 Uiso 1 1 calc R U . . .
C42 C 0.1879(4) 0.7045(3) 0.5705(3) 0.0330(14) Uani 1 1 d . . . . .
H42A H 0.178598 0.706994 0.526851 0.049 Uiso 1 1 calc R U . . .
H42B H 0.213104 0.741116 0.589552 0.049 Uiso 1 1 calc R U . . .
H42C H 0.129153 0.696922 0.578229 0.049 Uiso 1 1 calc R U . . .
C44 C 0.6956(4) 0.8036(3) 0.7166(3) 0.0309(13) Uani 1 1 d . . . . .
H44A H 0.668375 0.841773 0.702541 0.037 Uiso 1 1 calc R U . . .
H44B H 0.683310 0.795295 0.755480 0.037 Uiso 1 1 calc R U . . .
C46 C 0.9427(4) 0.4360(3) 0.5225(3) 0.0306(14) Uani 1 1 d . . . . .
H46A H 0.996757 0.446495 0.509323 0.037 Uiso 1 1 calc R U . . .
H46B H 0.921661 0.397298 0.505716 0.037 Uiso 1 1 calc R U . . .
C48 C 0.7314(4) 0.3882(3) 0.7092(3) 0.0294(13) Uani 1 1 d . U . . .
H48A H 0.721765 0.396331 0.748926 0.035 Uiso 1 1 calc R U . . .
H48B H 0.797980 0.383338 0.715632 0.035 Uiso 1 1 calc R U . . .
C3 C 0.6560(5) 0.7730(3) 0.6084(3) 0.0298(13) Uani 1 1 d . . . . .
H3A H 0.628750 0.811670 0.596663 0.036 Uiso 1 1 calc R U . . .
H3B H 0.722048 0.775671 0.611827 0.036 Uiso 1 1 calc R U . . .
C25 C 0.6622(5) 0.4732(3) 0.8652(3) 0.0379(15) Uani 1 1 d . . . . .
H25A H 0.628661 0.439687 0.842469 0.045 Uiso 1 1 calc R U . . .
H25B H 0.626302 0.488242 0.891286 0.045 Uiso 1 1 calc R U . . .
C13 C 0.8124(5) 0.4284(3) 0.8653(3) 0.0368(15) Uani 1 1 d . . . . .
H13A H 0.872400 0.415423 0.891793 0.044 Uiso 1 1 calc R U . . .
H13B H 0.780523 0.394163 0.843250 0.044 Uiso 1 1 calc R U . . .
C27 C 0.7711(5) 0.2779(3) 0.7814(3) 0.0352(15) Uani 1 1 d . . . . .
H27A H 0.800972 0.240805 0.795145 0.053 Uiso 1 1 calc R U . . .
H27B H 0.718501 0.282714 0.797132 0.053 Uiso 1 1 calc R U . . .
H27C H 0.814674 0.309470 0.796111 0.053 Uiso 1 1 calc R U . . .
C7 C 0.9705(4) 0.4328(4) 0.5907(3) 0.0362(16) Uani 1 1 d . . . . .
C29 C 0.7557(5) 0.4529(3) 0.9048(3) 0.0367(15) Uani 1 1 d . . . . .
C15 C 0.8919(5) 0.6464(3) 0.5439(4) 0.0415(17) Uani 1 1 d . . . . .
H15A H 0.854879 0.682053 0.533435 0.050 Uiso 1 1 calc R U . . .
H15B H 0.947230 0.651281 0.530349 0.050 Uiso 1 1 calc R U . . .
C31 C 1.0155(4) 0.4892(4) 0.6185(3) 0.0429(19) Uani 1 1 d . . . . .
H31A H 1.028688 0.487077 0.662965 0.052 Uiso 1 1 calc R U . . .
H31B H 1.074571 0.493685 0.609358 0.052 Uiso 1 1 calc R U . . .
C2 C 0.9911(5) 0.5905(4) 0.6315(3) 0.0422(18) Uani 1 1 d . . . . .
H2A H 1.049779 0.603179 0.625549 0.051 Uiso 1 1 calc R U . . .
H2B H 1.001843 0.582243 0.674972 0.051 Uiso 1 1 calc R U . . .
C33 C 0.8076(6) 0.5025(3) 0.9425(3) 0.0421(18) Uani 1 1 d . . . . .
H33A H 0.771542 0.517995 0.968360 0.051 Uiso 1 1 calc R U . . .
H33B H 0.866493 0.488040 0.969214 0.051 Uiso 1 1 calc R U . . .
C17 C 0.8864(5) 0.5906(4) 0.9385(3) 0.0433(18) Uani 1 1 d . . . . .
H17A H 0.945078 0.572138 0.960620 0.052 Uiso 1 1 calc R U . . .
H17B H 0.860255 0.608923 0.968408 0.052 Uiso 1 1 calc R U . . .
C35 C 0.9035(5) 0.6365(4) 0.8958(3) 0.0435(18) Uani 1 1 d . U . . .
C9 C 0.8148(5) 0.6648(3) 0.8612(3) 0.0409(17) Uani 1 1 d . . . . .
H9A H 0.784369 0.680601 0.890135 0.049 Uiso 1 1 calc R U . . .
H9B H 0.828063 0.697445 0.837400 0.049 Uiso 1 1 calc R U . . .
C37 C 0.9210(5) 0.6386(3) 0.6123(3) 0.0407(17) Uani 1 1 d . . . . .
C19 C 0.9510(5) 0.6105(4) 0.8515(3) 0.0428(18) Uani 1 1 d . . . . .
H19A H 0.960798 0.641453 0.824484 0.051 Uiso 1 1 calc R U . . .
H19B H 1.011865 0.595611 0.874729 0.051 Uiso 1 1 calc R U . . .
C39 C 0.9617(6) 0.6982(4) 0.6409(4) 0.057(2) Uani 1 1 d . . . . .
H39A H 1.007953 0.710851 0.621197 0.069 Uiso 1 1 calc R U . . .
H39B H 0.911871 0.727207 0.631076 0.069 Uiso 1 1 calc R U . . .
C5 C 0.7983(5) 0.8079(4) 0.7281(4) 0.0472(19) Uani 1 1 d . . . . .
H5A H 0.811768 0.816730 0.690150 0.071 Uiso 1 1 calc R U . . .
H5B H 0.826816 0.770977 0.744051 0.071 Uiso 1 1 calc R U . . .
H5C H 0.822557 0.838674 0.757443 0.071 Uiso 1 1 calc R U . . .
C41 C 0.7434(7) 0.4063(4) 0.9487(3) 0.056(2) Uani 1 1 d . . . . .
H41A H 0.805048 0.392181 0.971363 0.068 Uiso 1 1 calc R U . . .
H41B H 0.717084 0.425085 0.978284 0.068 Uiso 1 1 calc R U . . .
C21 C 1.0468(6) 0.3890(4) 0.6128(4) 0.053(2) Uani 1 1 d . . . . .
H21A H 1.092364 0.394927 0.590504 0.064 Uiso 1 1 calc R U . . .
H21B H 1.077790 0.396452 0.656085 0.064 Uiso 1 1 calc R U . . .
C43 C 1.0047(7) 0.6989(5) 0.7069(5) 0.066(3) Uani 1 1 d . . . . .
H43A H 1.057325 0.672607 0.717338 0.100 Uiso 1 1 calc R U . . .
H43B H 0.960085 0.686331 0.727369 0.100 Uiso 1 1 calc R U . . .
H43C H 1.025292 0.738229 0.719912 0.100 Uiso 1 1 calc R U . . .
C11 C 0.6872(9) 0.3558(4) 0.9247(4) 0.068(3) Uani 1 1 d . . . . .
H11A H 0.706902 0.339012 0.891668 0.102 Uiso 1 1 calc R U . . .
H11B H 0.622906 0.367462 0.909616 0.102 Uiso 1 1 calc R U . . .
H11C H 0.694126 0.326995 0.956830 0.102 Uiso 1 1 calc R U . . .
C45 C 0.9671(8) 0.6831(5) 0.9326(4) 0.070(3) Uani 1 1 d D U . . .
H45A H 1.029732 0.666751 0.944398 0.084 Uiso 0.5 1 calc R U P A 1
H45B H 0.967109 0.715593 0.904716 0.084 Uiso 0.5 1 calc R U P A 1
H45C H 1.000701 0.700947 0.906445 0.084 Uiso 0.5 1 calc R U P B 2
H45D H 0.928601 0.713704 0.942694 0.084 Uiso 0.5 1 calc R U P B 2
C23 C 1.0179(6) 0.3301(5) 0.6062(5) 0.066(3) Uani 1 1 d . . . . .
H23A H 0.979693 0.323449 0.564664 0.099 Uiso 1 1 calc R U . . .
H23B H 0.982519 0.321548 0.634301 0.099 Uiso 1 1 calc R U . . .
H23C H 1.071658 0.304785 0.614900 0.099 Uiso 1 1 calc R U . . .
C49 C 0.9528(13) 0.7083(9) 0.9871(6) 0.059(5) Uani 0.5 1 d D . P C 1
H49A H 0.892979 0.727334 0.976809 0.089 Uiso 0.5 1 calc R U P C 1
H49B H 1.000967 0.736716 1.004185 0.089 Uiso 0.5 1 calc R U P C 1
H49C H 0.954991 0.677626 1.016693 0.089 Uiso 0.5 1 calc R U P C 1
C49A C 1.0337(13) 0.6650(10) 0.9882(7) 0.075(7) Uani 0.5 1 d D . P C 2
H49D H 1.001915 0.652509 1.017234 0.112 Uiso 0.5 1 calc R U P C 2
H49E H 1.074352 0.697470 1.005205 0.112 Uiso 0.5 1 calc R U P C 2
H49F H 1.069940 0.632815 0.979801 0.112 Uiso 0.5 1 calc R U P C 2

loop_
_atom_site_aniso_label
_atom_site_aniso_U_11
_atom_site_aniso_U_22
_atom_site_aniso_U_33
_atom_site_aniso_U_23
_atom_site_aniso_U_13
_atom_site_aniso_U_12
Sn1 0.0410(2) 0.0390(2) 0.01558(19) -0.00062(15) 0.01091(17) 0.00522(18)
Sn3 0.01604(19) 0.0641(3) 0.01463(19) -0.00438(17) -0.00901(14) 0.00532(18)
Sn2 0.0510(3) 0.0448(3) 0.0258(2) 0.00179(18) 0.0087(2) -0.0109(2)
Ti1 0.0071(4) 0.0199(4) 0.0074(4) -0.0005(3) -0.0020(3) -0.0007(3)
Ti4 0.0079(4) 0.0211(4) 0.0074(4) 0.0007(3) -0.0020(3) 0.0002(3)
Ti6 0.0118(4) 0.0236(5) 0.0079(4) -0.0016(3) -0.0003(3) 0.0002(3)
Ti7 0.0070(4) 0.0303(5) 0.0084(4) -0.0022(3) -0.0033(3) -0.0009(3)
Ti2 0.0157(4) 0.0214(4) 0.0092(4) -0.0018(3) 0.0002(3) -0.0002(3)
Ti5 0.0093(4) 0.0364(5) 0.0139(4) -0.0022(4) 0.0016(3) -0.0023(4)
Ti3 0.0200(5) 0.0349(6) 0.0085(4) -0.0029(4) -0.0035(3) -0.0007(4)
Cl1 0.0646(11) 0.0388(9) 0.0227(7) -0.0051(6) 0.0145(7) 0.0092(8)
Cl4 0.0319(8) 0.0706(13) 0.0311(8) -0.0016(8) -0.0092(7) 0.0247(8)
Cl6 0.0375(8) 0.0620(11) 0.0297(7) -0.0036(7) 0.0147(7) 0.0084(8)
Cl7 0.0336(9) 0.0944(16) 0.0188(7) -0.0027(8) -0.0167(6) 0.0112(9)
Cl2 0.0168(7) 0.1079(18) 0.0311(8) -0.0170(9) -0.0026(6) -0.0098(9)
Cl5 0.133(3) 0.181(4) 0.0421(12) -0.0230(16) 0.0351(15) -0.119(3)
O1 0.0076(15) 0.0241(18) 0.0070(15) 0.0006(13) -0.0031(12) 0.0004(13)
O4 0.0111(16) 0.0272(19) 0.0097(15) -0.0010(14) 0.0028(13) -0.0024(14)
O6 0.0095(15) 0.0268(19) 0.0063(14) 0.0029(13) -0.0007(12) 0.0006(13)
O8 0.0123(16) 0.0275(19) 0.0082(15) 0.0005(14) -0.0072(13) 0.0029(14)
O10 0.0094(15) 0.0189(17) 0.0102(15) 0.0001(13) 0.0007(12) -0.0009(13)
Cl3 0.104(2) 0.204(4) 0.095(2) 0.092(3) 0.052(2) 0.092(3)
O12 0.0108(16) 0.0268(19) 0.0122(16) 0.0016(14) 0.0013(13) 0.0030(14)
O14 0.0123(16) 0.0209(18) 0.0116(16) -0.0013(13) -0.0002(13) -0.0022(13)
O16 0.0143(16) 0.031(2) 0.0096(16) -0.0024(14) -0.0034(13) -0.0031(15)
O18 0.0074(15) 0.036(2) 0.0107(16) -0.0003(15) -0.0015(13) 0.0078(15)
O20 0.0151(16) 0.0237(19) 0.0101(15) -0.0055(14) -0.0037(13) -0.0029(14)
O22 0.0153(17) 0.0254(19) 0.0166(17) 0.0076(14) 0.0034(14) 0.0015(14)
O24 0.0135(17) 0.028(2) 0.0125(16) 0.0010(14) 0.0006(14) 0.0030(14)
O26 0.0206(18) 0.0237(19) 0.0169(17) -0.0045(15) 0.0048(15) -0.0044(15)
O27 0.0214(18) 0.030(2) 0.0092(16) -0.0021(14) 0.0018(14) 0.0009(16)
O7 0.0178(17) 0.027(2) 0.0107(16) 0.0003(14) 0.0035(14) 0.0025(15)
O15 0.0235(19) 0.029(2) 0.0100(16) -0.0003(15) -0.0046(15) 0.0098(16)
O2 0.0144(18) 0.049(3) 0.0177(18) -0.0077(18) 0.0035(15) -0.0024(17)
O17 0.0213(18) 0.027(2) 0.0147(17) -0.0044(15) 0.0045(15) 0.0003(16)
O9 0.0139(17) 0.033(2) 0.0189(18) -0.0057(16) 0.0059(15) -0.0083(15)
O19 0.028(2) 0.038(2) 0.0152(18) 0.0023(16) 0.0016(16) -0.0001(18)
O5 0.0091(16) 0.050(3) 0.0115(17) -0.0038(17) -0.0060(14) 0.0035(17)
O21 0.023(2) 0.046(3) 0.0145(18) 0.0021(17) -0.0003(16) 0.0067(19)
O11 0.020(2) 0.055(3) 0.0147(18) -0.0081(19) -0.0053(16) -0.009(2)
O23 0.031(2) 0.043(3) 0.029(2) -0.0013(19) 0.0151(19) -0.012(2)
O3 0.0112(18) 0.064(3) 0.029(2) -0.016(2) 0.0014(17) -0.0063(19)
O25 0.037(2) 0.036(2) 0.0158(18) -0.0067(17) -0.0009(18) -0.0051(19)
O13 0.046(3) 0.049(3) 0.0108(18) -0.0030(18) -0.0047(18) -0.006(2)
C1 0.014(2) 0.030(3) 0.012(2) 0.002(2) 0.0056(19) 0.001(2)
C4 0.018(2) 0.031(3) 0.015(2) 0.000(2) 0.002(2) 0.003(2)
C6 0.010(2) 0.029(3) 0.013(2) -0.0020(19) 0.0037(18) -0.0017(19)
C8 0.016(2) 0.038(3) 0.016(2) 0.004(2) 0.005(2) -0.002(2)
C10 0.013(2) 0.033(3) 0.010(2) 0.002(2) 0.0018(19) 0.002(2)
C12 0.014(2) 0.031(3) 0.016(2) 0.003(2) -0.001(2) 0.005(2)
C14 0.018(2) 0.031(3) 0.020(3) -0.002(2) 0.004(2) 0.000(2)
C16 0.017(2) 0.030(3) 0.015(2) 0.005(2) -0.004(2) 0.006(2)
C18 0.012(2) 0.032(3) 0.020(2) 0.002(2) -0.001(2) -0.001(2)
C20 0.025(3) 0.030(3) 0.016(2) -0.010(2) -0.004(2) -0.005(2)
C22 0.024(3) 0.030(3) 0.018(3) -0.009(2) 0.002(2) 0.000(2)
C24 0.012(2) 0.031(3) 0.019(2) 0.007(2) 0.003(2) -0.001(2)
C26 0.029(3) 0.028(3) 0.017(3) -0.006(2) 0.003(2) -0.006(2)
C28 0.016(2) 0.043(3) 0.022(3) 0.002(2) 0.005(2) 0.003(2)
C30 0.029(3) 0.033(3) 0.025(3) 0.008(2) 0.002(2) 0.011(3)
C32 0.017(3) 0.048(4) 0.030(3) 0.006(3) 0.006(2) 0.003(3)
C34 0.021(3) 0.036(3) 0.035(3) 0.018(3) 0.006(3) 0.010(2)
C36 0.026(3) 0.046(4) 0.021(3) 0.005(3) 0.007(2) 0.020(3)
C38 0.034(3) 0.037(4) 0.043(4) -0.016(3) 0.023(3) -0.017(3)
C40 0.026(3) 0.034(3) 0.020(3) 0.004(2) -0.002(2) 0.018(3)
C42 0.020(3) 0.048(4) 0.028(3) 0.003(3) 0.002(2) 0.012(3)
C44 0.030(3) 0.037(3) 0.024(3) -0.014(3) 0.005(2) -0.010(3)
C46 0.014(2) 0.054(4) 0.023(3) -0.007(3) 0.003(2) 0.004(3)
C48 0.020(3) 0.034(3) 0.027(3) 0.009(2) -0.006(2) 0.004(2)
C3 0.038(3) 0.030(3) 0.019(3) -0.007(2) 0.004(2) -0.013(3)
C25 0.041(4) 0.045(4) 0.023(3) 0.010(3) 0.003(3) -0.002(3)
C13 0.045(4) 0.043(4) 0.016(3) 0.008(3) -0.001(3) 0.009(3)
C27 0.032(3) 0.043(4) 0.026(3) 0.008(3) 0.002(3) 0.012(3)
C7 0.014(3) 0.070(5) 0.021(3) -0.003(3) -0.001(2) 0.019(3)
C29 0.039(4) 0.049(4) 0.017(3) 0.009(3) 0.000(3) -0.001(3)
C15 0.043(4) 0.042(4) 0.048(4) -0.005(3) 0.027(3) -0.012(3)
C31 0.007(2) 0.081(6) 0.034(4) -0.019(4) -0.004(2) 0.003(3)
C2 0.027(3) 0.068(5) 0.034(3) -0.016(3) 0.013(3) -0.026(3)
C33 0.060(5) 0.051(4) 0.008(2) 0.002(3) -0.003(3) -0.001(4)
C17 0.043(4) 0.057(5) 0.018(3) -0.015(3) -0.009(3) -0.005(4)
C35 0.044(4) 0.061(4) 0.019(3) -0.013(3) -0.002(3) -0.018(3)
C9 0.053(4) 0.041(4) 0.022(3) -0.016(3) 0.000(3) -0.017(3)
C37 0.029(3) 0.052(4) 0.045(4) -0.018(3) 0.017(3) -0.025(3)
C19 0.033(3) 0.065(5) 0.024(3) -0.014(3) -0.001(3) -0.022(3)
C39 0.053(5) 0.063(5) 0.068(6) -0.030(4) 0.036(5) -0.036(4)
C5 0.034(4) 0.052(5) 0.049(4) -0.027(4) 0.004(3) -0.016(3)
C41 0.074(6) 0.062(5) 0.025(3) 0.023(4) 0.001(4) 0.007(5)
C21 0.036(4) 0.069(6) 0.046(4) -0.004(4) -0.003(3) 0.027(4)
C43 0.050(5) 0.070(6) 0.081(7) -0.035(5) 0.021(5) -0.033(5)
C11 0.111(9) 0.054(5) 0.038(4) 0.011(4) 0.021(5) -0.006(6)
C45 0.082(6) 0.076(6) 0.041(4) -0.031(4) 0.000(4) -0.031(5)
C23 0.040(5) 0.091(8) 0.062(6) 0.015(5) 0.007(4) 0.008(5)
C49 0.061(11) 0.087(13) 0.027(7) -0.036(8) 0.009(7) -0.038(10)
C49A 0.077(14) 0.104(17) 0.039(9) -0.017(10) 0.009(9) -0.050(13)

loop_
_atom_type_symbol
_atom_type_description
_atom_type_scat_dispersion_real
_atom_type_scat_dispersion_imag
_atom_type_scat_source
C C 0.0137 0.0067 'International Tables Vol C Tables 4.2.6.8 and 6.1.1.4'
H H 0.0000 0.0000 'International Tables Vol C Tables 4.2.6.8 and 6.1.1.4'
Cl Cl 0.3281 0.5435 'International Tables Vol C Tables 4.2.6.8 and 6.1.1.4'
O O 0.0389 0.0241 'International Tables Vol C Tables 4.2.6.8 and 6.1.1.4'
Sn Sn 0.1164 4.3256 'International Tables Vol C Tables 4.2.6.8 and 6.1.1.4'
Ti Ti 0.3343 1.4243 'International Tables Vol C Tables 4.2.6.8 and 6.1.1.4'

loop_
_geom_angle_atom_site_label_1
_geom_angle_atom_site_label_2
_geom_angle_atom_site_label_3
_geom_angle
_geom_angle_site_symmetry_1
_geom_angle_site_symmetry_3
_geom_angle_publ_flag
Cl1 Sn1 Cl6 93.31(7) . . ?
O27 Sn1 Cl1 92.10(12) . . ?
O27 Sn1 Cl6 86.93(11) . . ?
Cl4 Sn3 Cl7 92.88(7) . . ?
Cl2 Sn3 Cl4 99.04(8) . . ?
Cl2 Sn3 Cl7 92.31(7) . . ?
O5 Sn3 Cl4 91.11(13) . . ?
O5 Sn3 Cl7 173.03(12) . . ?
O5 Sn3 Cl2 92.71(12) . . ?
O5 Sn3 O21 81.61(16) . . ?
O5 Sn3 O11 82.25(16) . . ?
O21 Sn3 Cl4 95.46(14) . . ?
O21 Sn3 Cl7 92.32(12) . . ?
O21 Sn3 Cl2 164.53(14) . . ?
O21 Sn3 O11 73.08(18) . . ?
O11 Sn3 Cl4 167.43(12) . . ?
O11 Sn3 Cl7 92.74(12) . . ?
O11 Sn3 Cl2 91.96(14) . . ?
Cl5 Sn2 Cl3 93.11(19) . . ?
O26 Sn2 Cl5 89.17(11) . . ?
O26 Sn2 Cl3 89.42(13) . . ?
O1 Ti1 Ti4 149.30(10) . 3_666 ?
O6 Ti1 Ti4 35.68(9) 3_666 3_666 ?
O6 Ti1 O1 174.97(14) 3_666 . ?
O10 Ti1 Ti4 34.63(9) 3_666 3_666 ?
O10 Ti1 Ti4 90.62(10) . 3_666 ?
O10 Ti1 O1 114.75(14) 3_666 . ?
O10 Ti1 O1 74.06(14) . . ?
O10 Ti1 O6 108.83(14) . 3_666 ?
O10 Ti1 O6 70.18(13) 3_666 3_666 ?
O10 Ti1 O10 76.10(16) . 3_666 ?
O14 Ti1 Ti4 93.62(11) . 3_666 ?
O14 Ti1 O1 87.88(15) . . ?
O14 Ti1 O6 91.08(15) . 3_666 ?
O14 Ti1 O10 91.06(15) . 3_666 ?
O14 Ti1 O10 150.34(15) . . ?
O24 Ti1 Ti4 115.21(12) . 3_666 ?
O24 Ti1 O1 93.66(15) . . ?
O24 Ti1 O6 81.88(15) . 3_666 ?
O24 Ti1 O10 147.63(16) . 3_666 ?
O24 Ti1 O10 98.74(17) . . ?
O24 Ti1 O14 105.86(17) . . ?
O1 Ti4 O4 76.97(15) . . ?
O1 Ti4 O6 117.68(15) . . ?
O1 Ti4 O8 78.14(15) . . ?
O1 Ti4 O10 78.86(14) . . ?
O1 Ti4 O22 143.23(14) . . ?
O1 Ti4 O15 127.73(16) . . ?
O4 Ti4 O22 75.21(14) . . ?
O4 Ti4 O15 147.72(16) . . ?
O6 Ti4 O4 81.24(14) . . ?
O6 Ti4 O8 158.62(15) . . ?
O6 Ti4 O22 81.14(14) . . ?
O6 Ti4 O15 99.91(16) . . ?
O8 Ti4 O4 89.23(15) . . ?
O8 Ti4 O22 77.92(14) . . ?
O8 Ti4 O15 78.16(15) . . ?
O10 Ti4 O4 133.12(15) . . ?
O10 Ti4 O6 75.41(14) . . ?
O10 Ti4 O8 123.93(15) . . ?
O10 Ti4 O22 137.90(15) . . ?
O10 Ti4 O15 77.05(15) . . ?
O15 Ti4 O22 73.14(15) . . ?
O4 Ti6 O1 70.96(14) . . ?
O4 Ti6 O12 90.34(15) . . ?
O4 Ti6 O20 160.85(14) . . ?
O12 Ti6 O1 83.91(14) . . ?
O12 Ti6 O20 75.69(15) . . ?
O16 Ti6 O1 77.94(14) . . ?
O16 Ti6 O4 96.32(16) . . ?
O16 Ti6 O12 157.37(15) . . ?
O16 Ti6 O20 92.17(16) . . ?
O20 Ti6 O1 94.22(14) . . ?
O27 Ti6 O1 167.12(17) . . ?
O27 Ti6 O4 96.75(17) . . ?
O27 Ti6 O12 100.42(17) . . ?
O27 Ti6 O16 100.24(17) . . ?
O27 Ti6 O20 98.60(18) . . ?
O8 Ti7 O1 71.80(14) . . ?
O8 Ti7 O16 92.25(16) . . ?
O8 Ti7 O18 90.42(16) . . ?
O16 Ti7 O1 78.04(14) . . ?
O16 Ti7 O18 174.33(16) . . ?
O18 Ti7 O1 98.08(13) . . ?
O9 Ti7 O1 82.43(15) . . ?
O9 Ti7 O8 149.03(15) . . ?
O9 Ti7 O16 99.05(17) . . ?
O9 Ti7 O18 76.21(17) . . ?
O5 Ti7 O1 167.91(17) . . ?
O5 Ti7 O8 101.84(19) . . ?
O5 Ti7 O16 92.20(17) . . ?
O5 Ti7 O18 92.15(17) . . ?
O5 Ti7 O9 106.39(19) . . ?
O12 Ti2 O20 76.69(15) . . ?
O12 Ti2 O17 80.77(15) . . ?
O14 Ti2 O12 96.95(16) . . ?
O14 Ti2 O20 97.81(16) . . ?
O14 Ti2 O26 98.71(17) . . ?
O14 Ti2 O7 97.91(16) . . ?
O14 Ti2 O17 177.66(16) . . ?
O20 Ti2 O17 82.22(15) . . ?
O26 Ti2 O12 160.33(16) . . ?
O26 Ti2 O20 89.42(16) . . ?
O26 Ti2 O17 83.63(16) . . ?
O7 Ti2 O12 87.02(16) . . ?
O7 Ti2 O20 158.57(16) . . ?
O7 Ti2 O26 102.47(17) . . ?
O7 Ti2 O17 81.49(15) . . ?
O18 Ti5 O9 73.12(16) . . ?
O18 Ti5 O3 82.16(18) . . ?
O24 Ti5 O18 90.47(16) . . ?
O24 Ti5 O2 101.93(18) . . ?
O24 Ti5 O9 94.43(16) . . ?
O24 Ti5 O23 102.41(19) . . ?
O24 Ti5 O3 170.48(18) . . ?
O2 Ti5 O18 89.59(18) . . ?
O2 Ti5 O9 156.31(18) . . ?
O2 Ti5 O23 105.0(2) . . ?
O2 Ti5 O3 84.12(18) . . ?
O9 Ti5 O3 77.70(16) . . ?
O23 Ti5 O18 157.84(18) . . ?
O23 Ti5 O9 87.81(18) . . ?
O23 Ti5 O3 82.8(2) . . ?
O16 Ti3 O21 100.70(17) . . ?
O16 Ti3 O11 96.99(16) . . ?
O16 Ti3 O13 176.00(19) . . ?
O19 Ti3 O16 100.69(17) . . ?
O19 Ti3 O21 86.3(2) . . ?
O19 Ti3 O11 156.8(2) . . ?
O19 Ti3 O13 82.52(19) . . ?
O21 Ti3 O13 77.02(18) . . ?
O11 Ti3 O21 75.7(2) . . ?
O11 Ti3 O13 79.30(18) . . ?
O25 Ti3 O16 99.62(18) . . ?
O25 Ti3 O19 103.0(2) . . ?
O25 Ti3 O21 155.62(19) . . ?
O25 Ti3 O11 88.6(2) . . ?
O25 Ti3 O13 81.87(19) . . ?
Ti1 O1 Ti6 127.89(17) . . ?
Ti1 O1 Ti7 125.64(16) . . ?
Ti4 O1 Ti1 100.60(15) . . ?
Ti4 O1 Ti6 103.42(15) . . ?
Ti4 O1 Ti7 102.40(15) . . ?
Ti7 O1 Ti6 93.03(12) . . ?
Ti6 O4 Ti4 108.64(16) . . ?
C10 O4 Ti4 127.7(3) . . ?
C10 O4 Ti6 123.1(3) . . ?
Ti4 O6 Ti1 105.34(15) . 3_666 ?
C6 O6 Ti1 123.0(3) . 3_666 ?
C6 O6 Ti4 130.1(3) . . ?
Ti7 O8 Ti4 107.23(17) . . ?
C48 O8 Ti4 128.7(3) . . ?
C48 O8 Ti7 124.0(3) . . ?
Ti1 O10 Ti1 103.90(16) . 3_666 ?
Ti1 O10 Ti4 105.66(16) . . ?
Ti4 O10 Ti1 108.79(16) . 3_666 ?
Ti2 O12 Ti6 102.35(16) . . ?
C18 O12 Ti6 130.6(3) . . ?
C18 O12 Ti2 122.3(3) . . ?
Ti2 O14 Ti1 136.2(2) . . ?
Ti6 O16 Ti7 110.81(17) . . ?
Ti3 O16 Ti6 118.98(19) . . ?
Ti3 O16 Ti7 127.0(2) . . ?
Ti7 O18 Ti5 103.86(18) . . ?
C36 O18 Ti7 126.0(3) . . ?
C36 O18 Ti5 120.8(3) . . ?
Ti2 O20 Ti6 101.60(16) . . ?
C20 O20 Ti6 124.0(3) . . ?
C20 O20 Ti2 122.6(3) . . ?
C24 O22 Ti4 122.0(3) . . ?
C24 O22 C34 109.6(4) . . ?
C34 O22 Ti4 124.4(3) . . ?
Ti1 O24 Ti5 141.0(2) . . ?
Ti2 O26 Sn2 111.26(17) . . ?
C3 O26 Sn2 123.3(3) . . ?
C3 O26 Ti2 125.4(3) . . ?
Ti6 O27 Sn1 163.9(2) . . ?
C12 O7 Ti2 127.8(3) . . ?
Ti4 O15 H15 115.4 . . ?
C40 O15 Ti4 129.1(3) . . ?
C40 O15 H15 115.4 . . ?
C46 O2 Ti5 128.0(4) . . ?
C14 O17 Ti2 121.5(3) . . ?
C22 O17 Ti2 121.4(3) . . ?
C22 O17 C14 113.4(4) . . ?
Ti7 O9 Ti5 104.13(19) . . ?
C38 O9 Ti7 131.7(4) . . ?
C38 O9 Ti5 120.9(3) . . ?
C25 O19 Ti3 132.5(4) . . ?
Ti7 O5 Sn3 154.7(2) . . ?
Ti3 O21 Sn3 103.3(2) . . ?
C13 O21 Sn3 123.3(4) . . ?
C13 O21 Ti3 124.1(4) . . ?
Ti3 O11 Sn3 104.4(2) . . ?
C19 O11 Sn3 123.9(4) . . ?
C19 O11 Ti3 123.0(4) . . ?
C15 O23 Ti5 130.2(4) . . ?
C31 O3 Ti5 120.1(4) . . ?
C31 O3 C2 114.2(5) . . ?
C2 O3 Ti5 122.1(4) . . ?
C9 O25 Ti3 130.7(5) . . ?
C33 O13 Ti3 123.9(4) . . ?
C33 O13 C17 113.1(5) . . ?
C17 O13 Ti3 122.9(4) . . ?
C6 C1 C8 109.5(4) . . ?
C6 C1 C10 112.0(4) . . ?
C10 C1 C8 109.5(4) . . ?
C24 C1 C6 109.7(4) . . ?
C24 C1 C8 107.2(4) . . ?
C24 C1 C10 108.8(4) . . ?
C12 C4 C18 109.9(5) . . ?
C12 C4 C28 109.8(4) . . ?
C14 C4 C12 110.9(5) . . ?
C14 C4 C18 110.0(4) . . ?
C14 C4 C28 110.1(5) . . ?
C18 C4 C28 106.1(5) . . ?
O6 C6 C1 113.4(4) . . ?
O6 C6 H6A 108.9 . . ?
O6 C6 H6B 108.9 . . ?
C1 C6 H6A 108.9 . . ?
C1 C6 H6B 108.9 . . ?
H6A C6 H6B 107.7 . . ?
C1 C8 H8A 108.1 . . ?
C1 C8 H8B 108.1 . . ?
H8A C8 H8B 107.3 . . ?
C32 C8 C1 116.7(5) . . ?
C32 C8 H8A 108.1 . . ?
C32 C8 H8B 108.1 . . ?
O4 C10 C1 112.7(4) . . ?
O4 C10 H10A 109.0 . . ?
O4 C10 H10B 109.0 . . ?
C1 C10 H10A 109.0 . . ?
C1 C10 H10B 109.0 . . ?
H10A C10 H10B 107.8 . . ?
O7 C12 C4 111.6(4) . . ?
O7 C12 H12A 109.3 . . ?
O7 C12 H12B 109.3 . . ?
C4 C12 H12A 109.3 . . ?
C4 C12 H12B 109.3 . . ?
H12A C12 H12B 108.0 . . ?
O17 C14 C4 109.6(4) . . ?
O17 C14 H14A 109.7 . . ?
O17 C14 H14B 109.7 . . ?
C4 C14 H14A 109.7 . . ?
C4 C14 H14B 109.7 . . ?
H14A C14 H14B 108.2 . . ?
C34 C16 C30 109.2(5) . . ?
C34 C16 C40 108.9(5) . . ?
C34 C16 C48 111.0(5) . . ?
C40 C16 C30 107.3(5) . . ?
C48 C16 C30 111.6(5) . . ?
C48 C16 C40 108.7(5) . . ?
O12 C18 C4 113.3(5) . . ?
O12 C18 H18A 108.9 . . ?
O12 C18 H18B 108.9 . . ?
C4 C18 H18A 108.9 . . ?
C4 C18 H18B 108.9 . . ?
H18A C18 H18B 107.7 . . ?
O20 C20 H20A 108.6 . . ?
O20 C20 H20B 108.6 . . ?
O20 C20 C26 114.5(4) . . ?
H20A C20 H20B 107.6 . . ?
C26 C20 H20A 108.6 . . ?
C26 C20 H20B 108.6 . . ?
O17 C22 H22A 109.5 . . ?
O17 C22 H22B 109.5 . . ?
O17 C22 C26 110.8(4) . . ?
H22A C22 H22B 108.1 . . ?
C26 C22 H22A 109.5 . . ?
C26 C22 H22B 109.5 . . ?
O22 C24 C1 110.2(4) . . ?
O22 C24 H24A 109.6 . . ?
O22 C24 H24B 109.6 . . ?
C1 C24 H24A 109.6 . . ?
C1 C24 H24B 109.6 . . ?
H24A C24 H24B 108.1 . . ?
C20 C26 C44 109.1(5) . . ?
C22 C26 C20 110.3(5) . . ?
C22 C26 C44 105.0(5) . . ?
C3 C26 C20 112.7(5) . . ?
C3 C26 C22 110.8(5) . . ?
C3 C26 C44 108.6(5) . . ?
C4 C28 H28A 108.3 . . ?
C4 C28 H28B 108.3 . . ?
H28A C28 H28B 107.4 . . ?
C42 C28 C4 116.0(5) . . ?
C42 C28 H28A 108.3 . . ?
C42 C28 H28B 108.3 . . ?
C16 C30 H30A 108.2 . . ?
C16 C30 H30B 108.2 . . ?
H30A C30 H30B 107.4 . . ?
C27 C30 C16 116.2(5) . . ?
C27 C30 H30A 108.2 . . ?
C27 C30 H30B 108.2 . . ?
C8 C32 H32A 109.5 . . ?
C8 C32 H32B 109.5 . . ?
C8 C32 H32C 109.5 . . ?
H32A C32 H32B 109.5 . . ?
H32A C32 H32C 109.5 . . ?
H32B C32 H32C 109.5 . . ?
O22 C34 C16 110.3(5) . . ?
O22 C34 H34A 109.6 . . ?
O22 C34 H34B 109.6 . . ?
C16 C34 H34A 109.6 . . ?
C16 C34 H34B 109.6 . . ?
H34A C34 H34B 108.1 . . ?
O18 C36 H36A 109.0 . . ?
O18 C36 H36B 109.0 . . ?
O18 C36 C7 112.8(6) . . ?
H36A C36 H36B 107.8 . . ?
C7 C36 H36A 109.0 . . ?
C7 C36 H36B 109.0 . . ?
O9 C38 H38A 109.2 . . ?
O9 C38 H38B 109.2 . . ?
O9 C38 C37 112.0(5) . . ?
H38A C38 H38B 107.9 . . ?
C37 C38 H38A 109.2 . . ?
C37 C38 H38B 109.2 . . ?
O15 C40 C16 110.1(5) . . ?
O15 C40 H40A 109.6 . . ?
O15 C40 H40B 109.6 . . ?
C16 C40 H40A 109.6 . . ?
C16 C40 H40B 109.6 . . ?
H40A C40 H40B 108.2 . . ?
C28 C42 H42A 109.5 . . ?
C28 C42 H42B 109.5 . . ?
C28 C42 H42C 109.5 . . ?
H42A C42 H42B 109.5 . . ?
H42A C42 H42C 109.5 . . ?
H42B C42 H42C 109.5 . . ?
C26 C44 H44A 108.2 . . ?
C26 C44 H44B 108.2 . . ?
H44A C44 H44B 107.4 . . ?
C5 C44 C26 116.3(5) . . ?
C5 C44 H44A 108.2 . . ?
C5 C44 H44B 108.2 . . ?
O2 C46 H46A 109.1 . . ?
O2 C46 H46B 109.1 . . ?
O2 C46 C7 112.6(5) . . ?
H46A C46 H46B 107.8 . . ?
C7 C46 H46A 109.1 . . ?
C7 C46 H46B 109.1 . . ?
O8 C48 C16 112.4(5) . . ?
O8 C48 H48A 109.1 . . ?
O8 C48 H48B 109.1 . . ?
C16 C48 H48A 109.1 . . ?
C16 C48 H48B 109.1 . . ?
H48A C48 H48B 107.8 . . ?
O26 C3 C26 113.8(5) . . ?
O26 C3 H3A 108.8 . . ?
O26 C3 H3B 108.8 . . ?
C26 C3 H3A 108.8 . . ?
C26 C3 H3B 108.8 . . ?
H3A C3 H3B 107.7 . . ?
O19 C25 H25A 109.1 . . ?
O19 C25 H25B 109.1 . . ?
O19 C25 C29 112.3(6) . . ?
H25A C25 H25B 107.9 . . ?
C29 C25 H25A 109.1 . . ?
C29 C25 H25B 109.1 . . ?
O21 C13 H13A 108.8 . . ?
O21 C13 H13B 108.8 . . ?
O21 C13 C29 113.6(6) . . ?
H13A C13 H13B 107.7 . . ?
C29 C13 H13A 108.8 . . ?
C29 C13 H13B 108.8 . . ?
C30 C27 H27A 109.5 . . ?
C30 C27 H27B 109.5 . . ?
C30 C27 H27C 109.5 . . ?
H27A C27 H27B 109.5 . . ?
H27A C27 H27C 109.5 . . ?
H27B C27 H27C 109.5 . . ?
C46 C7 C36 109.9(5) . . ?
C46 C7 C31 110.8(7) . . ?
C46 C7 C21 109.8(6) . . ?
C31 C7 C36 111.4(5) . . ?
C21 C7 C36 112.0(7) . . ?
C21 C7 C31 102.8(6) . . ?
C25 C29 C13 110.2(5) . . ?
C25 C29 C41 109.9(7) . . ?
C33 C29 C25 110.8(6) . . ?
C33 C29 C13 109.3(6) . . ?
C33 C29 C41 107.1(6) . . ?
C41 C29 C13 109.5(7) . . ?
O23 C15 H15A 109.0 . . ?
O23 C15 H15B 109.0 . . ?
O23 C15 C37 112.8(6) . . ?
H15A C15 H15B 107.8 . . ?
C37 C15 H15A 109.0 . . ?
C37 C15 H15B 109.0 . . ?
O3 C31 C7 112.7(5) . . ?
O3 C31 H31A 109.0 . . ?
O3 C31 H31B 109.0 . . ?
C7 C31 H31A 109.0 . . ?
C7 C31 H31B 109.0 . . ?
H31A C31 H31B 107.8 . . ?
O3 C2 H2A 109.4 . . ?
O3 C2 H2B 109.4 . . ?
O3 C2 C37 111.2(5) . . ?
H2A C2 H2B 108.0 . . ?
C37 C2 H2A 109.4 . . ?
C37 C2 H2B 109.4 . . ?
O13 C33 C29 111.1(5) . . ?
O13 C33 H33A 109.4 . . ?
O13 C33 H33B 109.4 . . ?
C29 C33 H33A 109.4 . . ?
C29 C33 H33B 109.4 . . ?
H33A C33 H33B 108.0 . . ?
O13 C17 H17A 109.6 . . ?
O13 C17 H17B 109.6 . . ?
O13 C17 C35 110.3(5) . . ?
H17A C17 H17B 108.1 . . ?
C35 C17 H17A 109.6 . . ?
C35 C17 H17B 109.6 . . ?
C17 C35 C19 111.2(7) . . ?
C17 C35 C45 109.2(6) . . ?
C9 C35 C17 110.4(7) . . ?
C9 C35 C19 109.9(6) . . ?
C9 C35 C45 108.5(8) . . ?
C45 C35 C19 107.5(7) . . ?
O25 C9 C35 112.5(6) . . ?
O25 C9 H9A 109.1 . . ?
O25 C9 H9B 109.1 . . ?
C35 C9 H9A 109.1 . . ?
C35 C9 H9B 109.1 . . ?
H9A C9 H9B 107.8 . . ?
C38 C37 C39 108.1(6) . . ?
C15 C37 C38 109.3(6) . . ?
C15 C37 C39 107.1(7) . . ?
C2 C37 C38 110.3(6) . . ?
C2 C37 C15 110.9(6) . . ?
C2 C37 C39 111.0(6) . . ?
O11 C19 C35 113.6(6) . . ?
O11 C19 H19A 108.8 . . ?
O11 C19 H19B 108.8 . . ?
C35 C19 H19A 108.8 . . ?
C35 C19 H19B 108.8 . . ?
H19A C19 H19B 107.7 . . ?
C37 C39 H39A 108.2 . . ?
C37 C39 H39B 108.2 . . ?
H39A C39 H39B 107.3 . . ?
C43 C39 C37 116.5(8) . . ?
C43 C39 H39A 108.2 . . ?
C43 C39 H39B 108.2 . . ?
C44 C5 H5A 109.5 . . ?
C44 C5 H5B 109.5 . . ?
C44 C5 H5C 109.5 . . ?
H5A C5 H5B 109.5 . . ?
H5A C5 H5C 109.5 . . ?
H5B C5 H5C 109.5 . . ?
C29 C41 H41A 107.6 . . ?
C29 C41 H41B 107.6 . . ?
H41A C41 H41B 107.0 . . ?
C11 C41 C29 118.9(7) . . ?
C11 C41 H41A 107.6 . . ?
C11 C41 H41B 107.6 . . ?
C7 C21 H21A 108.6 . . ?
C7 C21 H21B 108.6 . . ?
H21A C21 H21B 107.6 . . ?
C23 C21 C7 114.8(8) . . ?
C23 C21 H21A 108.6 . . ?
C23 C21 H21B 108.6 . . ?
C39 C43 H43A 109.5 . . ?
C39 C43 H43B 109.5 . . ?
C39 C43 H43C 109.5 . . ?
H43A C43 H43B 109.5 . . ?
H43A C43 H43C 109.5 . . ?
H43B C43 H43C 109.5 . . ?
C41 C11 H11A 109.5 . . ?
C41 C11 H11B 109.5 . . ?
C41 C11 H11C 109.5 . . ?
H11A C11 H11B 109.5 . . ?
H11A C11 H11C 109.5 . . ?
H11B C11 H11C 109.5 . . ?
C35 C45 H45A 106.8 . . ?
C35 C45 H45B 106.8 . . ?
C35 C45 H45C 108.0 . . ?
C35 C45 H45D 108.0 . . ?
H45A C45 H45B 106.7 . . ?
H45C C45 H45D 107.2 . . ?
C49 C45 C35 122.0(10) . . ?
C49 C45 H45A 106.8 . . ?
C49 C45 H45B 106.8 . . ?
C49A C45 C35 117.3(11) . . ?
C49A C45 H45C 108.0 . . ?
C49A C45 H45D 108.0 . . ?
C21 C23 H23A 109.5 . . ?
C21 C23 H23B 109.5 . . ?
C21 C23 H23C 109.5 . . ?
H23A C23 H23B 109.5 . . ?
H23A C23 H23C 109.5 . . ?
H23B C23 H23C 109.5 . . ?
C45 C49 H49A 109.5 . . ?
C45 C49 H49B 109.5 . . ?
C45 C49 H49C 109.5 . . ?
H49A C49 H49B 109.5 . . ?
H49A C49 H49C 109.5 . . ?
H49B C49 H49C 109.5 . . ?
C45 C49A H49D 109.5 . . ?
C45 C49A H49E 109.5 . . ?
C45 C49A H49F 109.5 . . ?
H49D C49A H49E 109.5 . . ?
H49D C49A H49F 109.5 . . ?
H49E C49A H49F 109.5 . . ?

loop_
_geom_bond_atom_site_label_1
_geom_bond_atom_site_label_2
_geom_bond_distance
_geom_bond_site_symmetry_2
_geom_bond_publ_flag
Sn1 Cl1 2.5079(19) . ?
Sn1 Cl6 2.5174(18) . ?
Sn1 O27 2.142(4) . ?
Sn3 Cl4 2.379(2) . ?
Sn3 Cl7 2.3945(16) . ?
Sn3 Cl2 2.3768(19) . ?
Sn3 O5 2.052(4) . ?
Sn3 O21 2.098(4) . ?
Sn3 O11 2.109(5) . ?
Sn2 Cl5 2.415(3) . ?
Sn2 Cl3 2.439(3) . ?
Sn2 O26 2.277(4) . ?
Ti1 Ti4 3.2383(11) 3_666 ?
Ti1 O1 2.113(3) . ?
Ti1 O6 2.112(3) 3_666 ?
Ti1 O10 1.940(4) . ?
Ti1 O10 2.038(3) 3_666 ?
Ti1 O14 1.887(4) . ?
Ti1 O24 1.786(4) . ?
Ti4 O1 1.906(4) . ?
Ti4 O4 2.054(4) . ?
Ti4 O6 1.959(3) . ?
Ti4 O8 2.037(3) . ?
Ti4 O10 1.944(3) . ?
Ti4 O22 2.314(4) . ?
Ti4 O15 2.059(4) . ?
Ti6 O1 2.256(4) . ?
Ti6 O4 1.976(4) . ?
Ti6 O12 2.011(4) . ?
Ti6 O16 1.976(4) . ?
Ti6 O20 2.025(4) . ?
Ti6 O27 1.707(4) . ?
Ti7 O1 2.241(3) . ?
Ti7 O8 1.986(4) . ?
Ti7 O16 1.988(4) . ?
Ti7 O18 2.016(4) . ?
Ti7 O9 1.953(4) . ?
Ti7 O5 1.721(4) . ?
Ti2 O12 1.992(4) . ?
Ti2 O14 1.756(4) . ?
Ti2 O20 1.999(4) . ?
Ti2 O26 1.911(4) . ?
Ti2 O7 1.888(4) . ?
Ti2 O17 2.200(4) . ?
Ti5 O18 2.029(4) . ?
Ti5 O24 1.818(4) . ?
Ti5 O2 1.829(4) . ?
Ti5 O9 2.083(4) . ?
Ti5 O23 1.834(5) . ?
Ti5 O3 2.161(4) . ?
Ti3 O16 1.915(4) . ?
Ti3 O19 1.822(5) . ?
Ti3 O21 2.062(5) . ?
Ti3 O11 2.019(4) . ?
Ti3 O25 1.812(5) . ?
Ti3 O13 2.191(4) . ?
O4 C10 1.429(6) . ?
O6 C6 1.429(6) . ?
O8 C48 1.436(7) . ?
O12 C18 1.427(6) . ?
O18 C36 1.433(7) . ?
O20 C20 1.433(6) . ?
O22 C24 1.436(6) . ?
O22 C34 1.445(7) . ?
O26 C3 1.433(7) . ?
O7 C12 1.431(6) . ?
O15 H15 0.9500 . ?
O15 C40 1.437(6) . ?
O2 C46 1.418(8) . ?
O17 C14 1.441(7) . ?
O17 C22 1.439(7) . ?
O9 C38 1.427(7) . ?
O19 C25 1.412(8) . ?
O21 C13 1.434(8) . ?
O11 C19 1.422(8) . ?
O23 C15 1.407(9) . ?
O3 C31 1.413(10) . ?
O3 C2 1.449(9) . ?
O25 C9 1.418(7) . ?
O13 C33 1.422(9) . ?
O13 C17 1.432(8) . ?
C1 C6 1.524(7) . ?
C1 C8 1.542(7) . ?
C1 C10 1.524(8) . ?
C1 C24 1.517(8) . ?
C4 C12 1.527(7) . ?
C4 C14 1.521(8) . ?
C4 C18 1.532(8) . ?
C4 C28 1.549(8) . ?
C6 H6A 0.9900 . ?
C6 H6B 0.9900 . ?
C8 H8A 0.9900 . ?
C8 H8B 0.9900 . ?
C8 C32 1.518(9) . ?
C10 H10A 0.9900 . ?
C10 H10B 0.9900 . ?
C12 H12A 0.9900 . ?
C12 H12B 0.9900 . ?
C14 H14A 0.9900 . ?
C14 H14B 0.9900 . ?
C16 C30 1.541(8) . ?
C16 C34 1.514(8) . ?
C16 C40 1.523(8) . ?
C16 C48 1.516(9) . ?
C18 H18A 0.9900 . ?
C18 H18B 0.9900 . ?
C20 H20A 0.9900 . ?
C20 H20B 0.9900 . ?
C20 C26 1.528(9) . ?
C22 H22A 0.9900 . ?
C22 H22B 0.9900 . ?
C22 C26 1.526(8) . ?
C24 H24A 0.9900 . ?
C24 H24B 0.9900 . ?
C26 C44 1.555(8) . ?
C26 C3 1.525(8) . ?
C28 H28A 0.9900 . ?
C28 H28B 0.9900 . ?
C28 C42 1.524(9) . ?
C30 H30A 0.9900 . ?
C30 H30B 0.9900 . ?
C30 C27 1.503(9) . ?
C32 H32A 0.9800 . ?
C32 H32B 0.9800 . ?
C32 H32C 0.9800 . ?
C34 H34A 0.9900 . ?
C34 H34B 0.9900 . ?
C36 H36A 0.9900 . ?
C36 H36B 0.9900 . ?
C36 C7 1.541(9) . ?
C38 H38A 0.9900 . ?
C38 H38B 0.9900 . ?
C38 C37 1.529(9) . ?
C40 H40A 0.9900 . ?
C40 H40B 0.9900 . ?
C42 H42A 0.9800 . ?
C42 H42B 0.9800 . ?
C42 H42C 0.9800 . ?
C44 H44A 0.9900 . ?
C44 H44B 0.9900 . ?
C44 C5 1.516(10) . ?
C46 H46A 0.9900 . ?
C46 H46B 0.9900 . ?
C46 C7 1.514(8) . ?
C48 H48A 0.9900 . ?
C48 H48B 0.9900 . ?
C3 H3A 0.9900 . ?
C3 H3B 0.9900 . ?
C25 H25A 0.9900 . ?
C25 H25B 0.9900 . ?
C25 C29 1.529(10) . ?
C13 H13A 0.9900 . ?
C13 H13B 0.9900 . ?
C13 C29 1.539(10) . ?
C27 H27A 0.9800 . ?
C27 H27B 0.9800 . ?
C27 H27C 0.9800 . ?
C7 C31 1.525(11) . ?
C7 C21 1.517(9) . ?
C29 C33 1.517(10) . ?
C29 C41 1.531(10) . ?
C15 H15A 0.9900 . ?
C15 H15B 0.9900 . ?
C15 C37 1.524(11) . ?
C31 H31A 0.9900 . ?
C31 H31B 0.9900 . ?
C2 H2A 0.9900 . ?
C2 H2B 0.9900 . ?
C2 C37 1.519(12) . ?
C33 H33A 0.9900 . ?
C33 H33B 0.9900 . ?
C17 H17A 0.9900 . ?
C17 H17B 0.9900 . ?
C17 C35 1.525(11) . ?
C35 C9 1.508(12) . ?
C35 C19 1.540(11) . ?
C35 C45 1.533(11) . ?
C9 H9A 0.9900 . ?
C9 H9B 0.9900 . ?
C37 C39 1.576(10) . ?
C19 H19A 0.9900 . ?
C19 H19B 0.9900 . ?
C39 H39A 0.9900 . ?
C39 H39B 0.9900 . ?
C39 C43 1.477(14) . ?
C5 H5A 0.9800 . ?
C5 H5B 0.9800 . ?
C5 H5C 0.9800 . ?
C41 H41A 0.9900 . ?
C41 H41B 0.9900 . ?
C41 C11 1.459(14) . ?
C21 H21A 0.9900 . ?
C21 H21B 0.9900 . ?
C21 C23 1.425(14) . ?
C43 H43A 0.9800 . ?
C43 H43B 0.9800 . ?
C43 H43C 0.9800 . ?
C11 H11A 0.9800 . ?
C11 H11B 0.9800 . ?
C11 H11C 0.9800 . ?
C45 H45A 0.9900 . ?
C45 H45B 0.9900 . ?
C45 H45C 0.9900 . ?
C45 H45D 0.9900 . ?
C45 C49 1.460(12) . ?
C45 C49A 1.451(13) . ?
C23 H23A 0.9800 . ?
C23 H23B 0.9800 . ?
C23 H23C 0.9800 . ?
C49 H49A 0.9800 . ?
C49 H49B 0.9800 . ?
C49 H49C 0.9800 . ?
C49A H49D 0.9800 . ?
C49A H49E 0.9800 . ?
C49A H49F 0.9800 . ?

loop_
_geom_torsion_atom_site_label_1
_geom_torsion_atom_site_label_2
_geom_torsion_atom_site_label_3
_geom_torsion_atom_site_label_4
_geom_torsion
_geom_torsion_site_symmetry_1
_geom_torsion_site_symmetry_2
_geom_torsion_site_symmetry_3
_geom_torsion_site_symmetry_4
_geom_torsion_publ_flag
Sn3 O21 C13 C29 133.9(5) . . . . ?
Sn3 O11 C19 C35 -127.2(6) . . . . ?
Sn2 O26 C3 C26 176.0(4) . . . . ?
Ti1 O6 C6 C1 -177.5(3) 3_666 . . . ?
Ti4 Ti1 O14 Ti2 95.9(3) 3_666 . . . ?
Ti4 Ti1 O24 Ti5 147.5(3) 3_666 . . . ?
Ti4 O4 C10 C1 -18.6(6) . . . . ?
Ti4 O6 C6 C1 -13.8(7) . . . . ?
Ti4 O8 C48 C16 30.9(7) . . . . ?
Ti4 O22 C24 C1 -25.9(6) . . . . ?
Ti4 O22 C34 C16 25.0(7) . . . . ?
Ti4 O15 C40 C16 35.0(7) . . . . ?
Ti6 O4 C10 C1 151.4(3) . . . . ?
Ti6 O12 C18 C4 123.9(4) . . . . ?
Ti6 O20 C20 C26 -131.9(4) . . . . ?
Ti7 O8 C48 C16 -151.0(4) . . . . ?
Ti7 O18 C36 C7 -122.3(5) . . . . ?
Ti7 O9 C38 C37 127.2(5) . . . . ?
Ti2 O12 C18 C4 -27.0(6) . . . . ?
Ti2 O20 C20 C26 4.0(7) . . . . ?
Ti2 O26 C3 C26 -0.8(8) . . . . ?
Ti2 O7 C12 C4 -19.1(7) . . . . ?
Ti2 O17 C14 C4 -20.9(6) . . . . ?
Ti2 O17 C22 C26 -0.2(6) . . . . ?
Ti5 O18 C36 C7 18.8(7) . . . . ?
Ti5 O2 C46 C7 5.4(8) . . . . ?
Ti5 O9 C38 C37 -29.0(8) . . . . ?
Ti5 O23 C15 C37 -11.5(9) . . . . ?
Ti5 O3 C31 C7 7.9(8) . . . . ?
Ti5 O3 C2 C37 -12.1(7) . . . . ?
Ti3 O19 C25 C29 3.7(9) . . . . ?
Ti3 O21 C13 C29 -7.0(8) . . . . ?
Ti3 O11 C19 C35 15.4(9) . . . . ?
Ti3 O25 C9 C35 0.0(9) . . . . ?
Ti3 O13 C33 C29 7.5(9) . . . . ?
Ti3 O13 C17 C35 0.9(9) . . . . ?
O1 Ti1 O14 Ti2 -53.4(3) . . . . ?
O1 Ti1 O24 Ti5 -43.2(4) . . . . ?
O1 Ti6 O27 Sn1 41.5(14) . . . . ?
O1 Ti7 O5 Sn3 -15.8(15) . . . . ?
O4 Ti6 O27 Sn1 58.6(9) . . . . ?
O6 Ti1 O14 Ti2 131.5(3) 3_666 . . . ?
O6 Ti1 O24 Ti5 134.5(4) 3_666 . . . ?
O8 Ti7 O5 Sn3 -72.7(7) . . . . ?
O10 Ti1 O14 Ti2 -1.7(5) . . . . ?
O10 Ti1 O14 Ti2 61.3(3) 3_666 . . . ?
O10 Ti1 O24 Ti5 164.6(3) 3_666 . . . ?
O10 Ti1 O24 Ti5 -117.6(4) . . . . ?
O12 Ti6 O27 Sn1 150.2(8) . . . . ?
O12 Ti2 O14 Ti1 5.9(3) . . . . ?
O12 Ti2 O7 C12 49.4(4) . . . . ?
O14 Ti1 O24 Ti5 45.6(4) . . . . ?
O14 Ti2 O7 C12 146.1(4) . . . . ?
O16 Ti6 O27 Sn1 -39.1(9) . . . . ?
O16 Ti7 O5 Sn3 20.1(7) . . . . ?
O16 Ti3 O19 C25 135.8(6) . . . . ?
O16 Ti3 O25 C9 -133.6(6) . . . . ?
O18 Ti7 O5 Sn3 -163.6(6) . . . . ?
O18 Ti5 O24 Ti1 81.7(4) . . . . ?
O18 Ti5 O2 C46 -41.8(5) . . . . ?
O18 Ti5 O23 C15 12.3(9) . . . . ?
O18 C36 C7 C46 -68.4(7) . . . . ?
O18 C36 C7 C31 54.7(7) . . . . ?
O18 C36 C7 C21 169.2(6) . . . . ?
O20 Ti6 O27 Sn1 -132.9(8) . . . . ?
O20 Ti2 O14 Ti1 83.4(3) . . . . ?
O20 Ti2 O7 C12 9.2(7) . . . . ?
O20 C20 C26 C22 65.7(6) . . . . ?
O20 C20 C26 C44 -179.4(5) . . . . ?
O20 C20 C26 C3 -58.7(7) . . . . ?
O24 Ti1 O14 Ti2 -146.6(3) . . . . ?
O24 Ti5 O2 C46 -132.2(5) . . . . ?
O24 Ti5 O23 C15 136.6(5) . . . . ?
O26 Ti2 O14 Ti1 174.0(3) . . . . ?
O26 Ti2 O7 C12 -113.1(4) . . . . ?
O7 Ti2 O14 Ti1 -82.0(3) . . . . ?
O2 Ti5 O24 Ti1 171.4(4) . . . . ?
O2 Ti5 O23 C15 -117.3(6) . . . . ?
O2 C46 C7 C36 57.0(8) . . . . ?
O2 C46 C7 C31 -66.5(7) . . . . ?
O2 C46 C7 C21 -179.3(6) . . . . ?
O17 Ti2 O7 C12 -31.7(4) . . . . ?
O17 C22 C26 C20 -63.7(6) . . . . ?
O17 C22 C26 C44 178.9(5) . . . . ?
O17 C22 C26 C3 61.8(6) . . . . ?
O9 Ti7 O5 Sn3 120.2(6) . . . . ?
O9 Ti5 O24 Ti1 8.6(4) . . . . ?
O9 Ti5 O2 C46 0.5(8) . . . . ?
O9 Ti5 O23 C15 42.5(6) . . . . ?
O9 C38 C37 C15 72.6(8) . . . . ?
O9 C38 C37 C2 -49.6(8) . . . . ?
O9 C38 C37 C39 -171.2(7) . . . . ?
O19 Ti3 O25 C9 122.9(6) . . . . ?
O19 C25 C29 C13 -59.7(8) . . . . ?
O19 C25 C29 C33 61.4(8) . . . . ?
O19 C25 C29 C41 179.6(6) . . . . ?
O21 Ti3 O19 C25 35.5(6) . . . . ?
O21 Ti3 O25 C9 12.5(9) . . . . ?
O21 C13 C29 C25 58.9(8) . . . . ?
O21 C13 C29 C33 -63.1(7) . . . . ?
O21 C13 C29 C41 179.9(6) . . . . ?
O11 Ti3 O19 C25 -3.3(9) . . . . ?
O11 Ti3 O25 C9 -36.8(6) . . . . ?
O23 Ti5 O24 Ti1 -80.1(4) . . . . ?
O23 Ti5 O2 C46 121.3(5) . . . . ?
O23 C15 C37 C38 -53.4(8) . . . . ?
O23 C15 C37 C2 68.5(7) . . . . ?
O23 C15 C37 C39 -170.3(6) . . . . ?
O3 Ti5 O2 C46 40.3(5) . . . . ?
O3 Ti5 O23 C15 -35.4(6) . . . . ?
O3 C2 C37 C38 70.7(7) . . . . ?
O3 C2 C37 C15 -50.6(7) . . . . ?
O3 C2 C37 C39 -169.5(6) . . . . ?
O25 Ti3 O19 C25 -121.6(6) . . . . ?
O13 Ti3 O19 C25 -41.8(6) . . . . ?
O13 Ti3 O25 C9 42.6(6) . . . . ?
O13 C17 C35 C9 58.7(8) . . . . ?
O13 C17 C35 C19 -63.6(8) . . . . ?
O13 C17 C35 C45 178.0(7) . . . . ?
C6 C1 C8 C32 -53.4(7) . . . . ?
C6 C1 C10 O4 -44.7(6) . . . . ?
C6 C1 C24 O22 75.4(5) . . . . ?
C8 C1 C6 O6 -176.1(4) . . . . ?
C8 C1 C10 O4 -166.4(4) . . . . ?
C8 C1 C24 O22 -165.8(4) . . . . ?
C10 C1 C6 O6 62.2(6) . . . . ?
C10 C1 C8 C32 69.8(6) . . . . ?
C10 C1 C24 O22 -47.5(6) . . . . ?
C12 C4 C14 O17 -47.8(6) . . . . ?
C12 C4 C18 O12 71.1(6) . . . . ?
C12 C4 C28 C42 -46.0(7) . . . . ?
C14 O17 C22 C26 158.5(5) . . . . ?
C14 C4 C12 O7 74.7(6) . . . . ?
C14 C4 C18 O12 -51.4(6) . . . . ?
C14 C4 C28 C42 76.3(6) . . . . ?
C18 C4 C12 O7 -47.1(6) . . . . ?
C18 C4 C14 O17 74.0(6) . . . . ?
C18 C4 C28 C42 -164.7(5) . . . . ?
C20 C26 C44 C5 59.6(8) . . . . ?
C20 C26 C3 O26 57.7(7) . . . . ?
C22 O17 C14 C4 -179.5(5) . . . . ?
C22 C26 C44 C5 177.8(6) . . . . ?
C22 C26 C3 O26 -66.4(7) . . . . ?
C24 O22 C34 C16 -177.3(5) . . . . ?
C24 C1 C6 O6 -58.8(6) . . . . ?
C24 C1 C8 C32 -172.2(5) . . . . ?
C24 C1 C10 O4 76.7(5) . . . . ?
C28 C4 C12 O7 -163.4(5) . . . . ?
C28 C4 C14 O17 -169.5(5) . . . . ?
C28 C4 C18 O12 -170.3(4) . . . . ?
C30 C16 C34 O22 167.9(5) . . . . ?
C30 C16 C40 O15 166.6(5) . . . . ?
C30 C16 C48 O8 159.4(5) . . . . ?
C34 O22 C24 C1 175.8(5) . . . . ?
C34 C16 C30 C27 -71.7(7) . . . . ?
C34 C16 C40 O15 48.5(7) . . . . ?
C34 C16 C48 O8 -78.6(6) . . . . ?
C36 C7 C31 O3 -68.2(7) . . . . ?
C36 C7 C21 C23 45.5(10) . . . . ?
C38 C37 C39 C43 69.5(10) . . . . ?
C40 C16 C30 C27 170.4(6) . . . . ?
C40 C16 C34 O22 -75.2(6) . . . . ?
C40 C16 C48 O8 41.2(7) . . . . ?
C44 C26 C3 O26 178.7(5) . . . . ?
C46 C7 C31 O3 54.5(7) . . . . ?
C46 C7 C21 C23 -76.9(10) . . . . ?
C48 C16 C30 C27 51.4(8) . . . . ?
C48 C16 C34 O22 44.5(7) . . . . ?
C48 C16 C40 O15 -72.6(6) . . . . ?
C3 C26 C44 C5 -63.6(8) . . . . ?
C25 C29 C33 O13 -61.8(8) . . . . ?
C25 C29 C41 C11 53.3(12) . . . . ?
C13 C29 C33 O13 59.8(8) . . . . ?
C13 C29 C41 C11 -67.9(11) . . . . ?
C15 C37 C39 C43 -172.9(7) . . . . ?
C31 O3 C2 C37 -170.8(6) . . . . ?
C31 C7 C21 C23 165.2(8) . . . . ?
C2 O3 C31 C7 167.1(5) . . . . ?
C2 C37 C39 C43 -51.7(9) . . . . ?
C33 O13 C17 C35 178.5(7) . . . . ?
C33 C29 C41 C11 173.7(9) . . . . ?
C17 O13 C33 C29 -170.0(6) . . . . ?
C17 C35 C9 O25 -65.4(8) . . . . ?
C17 C35 C19 O11 58.4(8) . . . . ?
C17 C35 C45 C49 -46.3(16) . . . . ?
C17 C35 C45 C49A 31.1(15) . . . . ?
C9 C35 C19 O11 -64.1(9) . . . . ?
C9 C35 C45 C49 74.1(15) . . . . ?
C9 C35 C45 C49A 151.5(12) . . . . ?
C19 C35 C9 O25 57.6(8) . . . . ?
C19 C35 C45 C49 -167.0(13) . . . . ?
C19 C35 C45 C49A -89.7(14) . . . . ?
C41 C29 C33 O13 178.3(7) . . . . ?
C21 C7 C31 O3 171.7(6) . . . . ?
C45 C35 C9 O25 174.9(7) . . . . ?
C45 C35 C19 O11 177.9(7) . . . . ?

loop_
_smtbx_masks_void_nr
_smtbx_masks_void_average_x
_smtbx_masks_void_average_y
_smtbx_masks_void_average_z
_smtbx_masks_void_volume
_smtbx_masks_void_count_electrons
_smtbx_masks_void_content
1 -0.500 0.000 0.500 554.6 104.0 ?
2 -0.500 0.500 0.000 554.6 104.0 ?
3 0.231 0.188 0.111 24.5 1.0 ?
4 0.231 0.312 0.611 24.5 0.9 ?
5 0.769 0.688 0.389 24.5 0.4 ?
6 0.769 0.812 0.889 24.5 0.4 ?
